data_1560990
loop_
_publ_author_name
'Tarasenko, Maria S.'
'Berezin, Alexey S.'
'Kiryakov, Alexander S.'
'Piryazev, Dmitry A.'
'Filatova, Irina Yu.'
'Naumov, Nikolay G.'

_publ_section_title
;
 Synthesis, crystal structure and photoluminescence of Eu3+ or Tb3+ doped
 solid solutions (Y1-xREx)4S3(Si2O7)
;
_journal_name_full 'Journal of Solid State Chemistry'
_journal_page_first 36
_journal_page_last 41
_journal_paper_doi 10.1016/j.jssc.2018.05.016
_journal_volume 265
_journal_year 2018
_chemical_formula_sum 'O7 S3 Si2 Tb2 Y2'
_chemical_formula_weight 760.02
_chemical_melting_point 1818
_space_group_IT_number 141
_space_group_name_Hall '-I 4bd 2'
_space_group_name_H-M_alt 'I 41/a m d :2'
_symmetry_cell_setting tetragonal
_symmetry_Int_Tables_number 141
_symmetry_space_group_name_Hall '-I 4bd 2'
_symmetry_space_group_name_H-M 'I 41/a m d :2'
_atom_sites_solution_hydrogens notdet
_atom_sites_solution_primary direct
_atom_sites_solution_secondary difmap
_cell_angle_alpha 90.00
_cell_angle_beta 90.00
_cell_angle_gamma 90.00
_cell_formula_units_Z 8
_cell_length_a 11.6794(2)
_cell_length_b 11.6794(2)
_cell_length_c 13.6370(4)
_cell_measurement_reflns_used 5949
_cell_measurement_temperature 296(2)
_cell_measurement_theta_max 29.98
_cell_measurement_theta_min 2.30
_cell_volume 1860.20(7)
_computing_cell_refinement 'Apex2 V.1.27 (Bruker, 2005)'
_computing_data_collection 'Apex2 V.1.27 (Bruker, 2005)'
_computing_data_reduction 'Apex2 V.1.27 (Bruker, 2005)'
_computing_molecular_graphics 'SHELXTL V6.22 (Bruker, 2000-2005)'
_computing_publication_material 'local programs'
_computing_structure_refinement 'SHELXL-97 (Sheldrick, 1997)'
_computing_structure_solution 'SHELXS-97 (Sheldrick, 1990)'
_diffrn_ambient_temperature 296(2)
_diffrn_detector_area_resol_mean 25
_diffrn_measured_fraction_theta_full 0.995
_diffrn_measured_fraction_theta_max 0.995
_diffrn_measurement_device_type 'Bruker Nonius X8Apex CCD area-detector'
_diffrn_measurement_method 'combined omega- and phi-scans'
_diffrn_radiation_monochromator graphite
_diffrn_radiation_type MoK\a
_diffrn_radiation_wavelength 0.71073
_diffrn_reflns_av_R_equivalents 0.0287
_diffrn_reflns_av_sigmaI/netI 0.0132
_diffrn_reflns_limit_h_max 15
_diffrn_reflns_limit_h_min -15
_diffrn_reflns_limit_k_max 16
_diffrn_reflns_limit_k_min -16
_diffrn_reflns_limit_l_max 13
_diffrn_reflns_limit_l_min -19
_diffrn_reflns_number 9871
_diffrn_reflns_theta_full 29.98
_diffrn_reflns_theta_max 29.98
_diffrn_reflns_theta_min 2.30
_diffrn_source 'fine-focus sealed tube'
_diffrn_standards_decay_% 0
_diffrn_standards_number 0
_exptl_absorpt_coefficient_mu 28.317
_exptl_absorpt_correction_T_max 0.4838
_exptl_absorpt_correction_T_min 0.4838
_exptl_absorpt_correction_type multi-scan
_exptl_absorpt_process_details 'Bruker SADABS'
_exptl_crystal_colour colourless
_exptl_crystal_density_diffrn 5.428
_exptl_crystal_density_method 'not measured'
_exptl_crystal_description Block
_exptl_crystal_F_000 2720
_exptl_crystal_size_max 0.03
_exptl_crystal_size_mid 0.03
_exptl_crystal_size_min 0.03
_refine_diff_density_max 0.543
_refine_diff_density_min -0.413
_refine_diff_density_rms 0.125
_refine_ls_extinction_coef 0.000082(15)
_refine_ls_extinction_expression Fc^*^=kFc[1+0.001xFc^2^\l^3^/sin(2\q)]^-1/4^
_refine_ls_extinction_method SHELXL
_refine_ls_goodness_of_fit_ref 1.147
_refine_ls_hydrogen_treatment noref
_refine_ls_matrix_type full
_refine_ls_number_parameters 49
_refine_ls_number_reflns 743
_refine_ls_number_restraints 1
_refine_ls_restrained_S_all 1.146
_refine_ls_R_factor_all 0.0134
_refine_ls_R_factor_gt 0.0120
_refine_ls_shift/su_max 0.001
_refine_ls_shift/su_mean 0.000
_refine_ls_structure_factor_coef Fsqd
_refine_ls_weighting_details 'calc w=1/[\s^2^(Fo^2^)+(0.0065P)^2^+7.2755P] where P=(Fo^2^+2Fc^2^)/3'
_refine_ls_weighting_scheme calc
_refine_ls_wR_factor_gt 0.0243
_refine_ls_wR_factor_ref 0.0246
_reflns_number_gt 714
_reflns_number_total 743
_reflns_threshold_expression >2sigma(I)
_cod_data_source_file JSSC-2018-265-36.cif
_cod_data_source_block tm133
_cod_original_sg_symbol_H-M 'I 41/a m d'
_cod_database_code 1560990

loop_
_symmetry_equiv_pos_as_xyz
'x, y, z'
'-y+1/4, x+3/4, z+1/4'
'-x, -y+1/2, z'
'y+1/4, -x+1/4, z+3/4'
'x, -y, -z'
'-x, y+1/2, -z'
'y+1/4, x+3/4, -z+1/4'
'-y+1/4, -x+1/4, -z+3/4'
'x+1/2, y+1/2, z+1/2'
'-y+3/4, x+5/4, z+3/4'
'-x+1/2, -y+1, z+1/2'
'y+3/4, -x+3/4, z+5/4'
'x+1/2, -y+1/2, -z+1/2'
'-x+1/2, y+1, -z+1/2'
'y+3/4, x+5/4, -z+3/4'
'-y+3/4, -x+3/4, -z+5/4'
'-x, -y, -z'
'y-1/4, -x-3/4, -z-1/4'
'x, y-1/2, -z'
'-y-1/4, x-1/4, -z-3/4'
'-x, y, z'
'x, -y-1/2, z'
'-y-1/4, -x-3/4, z-1/4'
'y-1/4, x-1/4, z-3/4'
'-x+1/2, -y+1/2, -z+1/2'
'y+1/4, -x-1/4, -z+1/4'
'x+1/2, y, -z+1/2'
'-y+1/4, x+1/4, -z-1/4'
'-x+1/2, y+1/2, z+1/2'
'x+1/2, -y, z+1/2'
'-y+1/4, -x-1/4, z+1/4'
'y+1/4, x+1/4, z-1/4'

loop_
_atom_site_label
_atom_site_type_symbol
_atom_site_fract_x
_atom_site_fract_y
_atom_site_fract_z
_atom_site_U_iso_or_equiv
_atom_site_adp_type
_atom_site_occupancy
_atom_site_symmetry_multiplicity
_atom_site_calc_flag
_atom_site_refinement_flags
_atom_site_disorder_assembly
_atom_site_disorder_group
Y1 Y 0.0000 0.014481(17) 0.341376(14) 0.00623(6) Uani 0.446 2 d SP . .
Tb1 Tb 0.0000 0.014481(17) 0.341376(14) 0.00623(6) Uani 0.554 2 d SP . .
Y2 Y 0.172196(12) 0.422196(12) 0.8750 0.00538(6) Uani 0.554 2 d SP . .
Tb2 Tb 0.172196(12) 0.422196(12) 0.8750 0.00538(6) Uani 0.446 2 d SP . .
S1 S 0.35295(7) 0.0000 0.0000 0.00982(16) Uani 1 2 d S . .
S2 S 0.0000 0.2500 0.3750 0.0095(3) Uani 1 8 d S . .
S3 S 0.0000 0.7500 0.1250 0.0074(3) Uani 1 8 d S . .
Si1 Si 0.0000 0.12512(7) 0.09609(6) 0.00561(16) Uani 1 2 d S . .
O1 O 0.12198(13) 0.10948(14) 0.04109(11) 0.0085(3) Uani 1 1 d . . .
O2 O 0.0000 0.01791(19) 0.17332(16) 0.0073(4) Uani 1 2 d S . .
O3 O 0.0000 0.2500 0.1483(2) 0.0114(7) Uani 1 4 d S . .

loop_
_atom_site_aniso_label
_atom_site_aniso_U_11
_atom_site_aniso_U_22
_atom_site_aniso_U_33
_atom_site_aniso_U_23
_atom_site_aniso_U_13
_atom_site_aniso_U_12
Y1 0.00694(9) 0.00728(10) 0.00448(10) -0.00093(6) 0.000 0.000
Tb1 0.00694(9) 0.00728(10) 0.00448(10) -0.00093(6) 0.000 0.000
Y2 0.00596(7) 0.00596(7) 0.00422(10) 0.00005(5) -0.00005(5) 0.00081(7)
Tb2 0.00596(7) 0.00596(7) 0.00422(10) 0.00005(5) -0.00005(5) 0.00081(7)
S1 0.0071(3) 0.0147(4) 0.0077(4) 0.0031(3) 0.000 0.000
S2 0.0093(4) 0.0093(4) 0.0098(7) 0.000 0.000 0.000
S3 0.0069(4) 0.0069(4) 0.0083(7) 0.000 0.000 0.000
Si1 0.0059(4) 0.0058(4) 0.0051(4) 0.0003(3) 0.000 0.000
O1 0.0072(8) 0.0103(8) 0.0080(8) 0.0016(6) 0.0009(6) 0.0008(6)
O2 0.0058(10) 0.0077(10) 0.0084(11) -0.0010(8) 0.000 0.000
O3 0.0206(18) 0.0068(15) 0.0068(15) 0.000 0.000 0.000

loop_
_atom_type_symbol
_atom_type_description
_atom_type_scat_dispersion_real
_atom_type_scat_dispersion_imag
_atom_type_scat_source
Y Y -2.7962 3.5667 'International Tables Vol C Tables 4.2.6.8 and 6.1.1.4'
S S 0.1246 0.1234 'International Tables Vol C Tables 4.2.6.8 and 6.1.1.4'
Si Si 0.0817 0.0704 'International Tables Vol C Tables 4.2.6.8 and 6.1.1.4'
O O 0.0106 0.0060 'International Tables Vol C Tables 4.2.6.8 and 6.1.1.4'
Tb Tb -0.1723 4.1537 'International Tables Vol C Tables 4.2.6.8 and 6.1.1.4'

loop_
_geom_angle_atom_site_label_1
_geom_angle_atom_site_label_2
_geom_angle_atom_site_label_3
_geom_angle
_geom_angle_site_symmetry_1
_geom_angle_site_symmetry_3
O2 Y1 O1 74.36(5) . 24_556
O2 Y1 O1 74.36(5) . 2_545
O1 Y1 O1 84.71(8) 24_556 2_545
O2 Y1 S1 141.505(14) . 11_545
O1 Y1 S1 126.62(4) 24_556 11_545
O1 Y1 S1 76.12(4) 2_545 11_545
O2 Y1 S1 141.505(14) . 27_455
O1 Y1 S1 76.12(4) 24_556 27_455
O1 Y1 S1 126.62(4) 2_545 27_455
S1 Y1 S1 76.73(3) 11_545 27_455
O2 Y1 S2 98.46(6) . .
O1 Y1 S2 136.07(4) 24_556 .
O1 Y1 S2 136.07(4) 2_545 .
S1 Y1 S2 86.087(5) 11_545 .
S1 Y1 S2 86.087(5) 27_455 .
O2 Y1 Si1 91.98(5) . 12_444
O1 Y1 Si1 25.84(4) 24_556 12_444
O1 Y1 Si1 71.05(4) 2_545 12_444
S1 Y1 Si1 101.244(16) 11_545 12_444
S1 Y1 Si1 70.433(15) 27_455 12_444
S2 Y1 Si1 152.711(14) . 12_444
O2 Y1 Si1 91.98(5) . 2_545
O1 Y1 Si1 71.05(4) 24_556 2_545
O1 Y1 Si1 25.84(4) 2_545 2_545
S1 Y1 Si1 70.433(15) 11_545 2_545
S1 Y1 Si1 101.244(16) 27_455 2_545
S2 Y1 Si1 152.711(14) . 2_545
Si1 Y1 Si1 50.54(3) 12_444 2_545
O2 Y1 Y2 38.20(3) . 2_544
O1 Y1 Y2 38.43(4) 24_556 2_544
O1 Y1 Y2 86.74(4) 2_545 2_544
S1 Y1 Y2 159.286(8) 11_545 2_544
S1 Y1 Y2 105.432(13) 27_455 2_544
S2 Y1 Y2 114.526(6) . 2_544
Si1 Y1 Y2 61.540(14) 12_444 2_544
Si1 Y1 Y2 89.072(15) 2_545 2_544
O2 Y1 Tb2 38.20(3) . 2_544
O1 Y1 Tb2 38.43(4) 24_556 2_544
O1 Y1 Tb2 86.74(4) 2_545 2_544
S1 Y1 Tb2 159.286(8) 11_545 2_544
S1 Y1 Tb2 105.432(13) 27_455 2_544
S2 Y1 Tb2 114.526(6) . 2_544
Si1 Y1 Tb2 61.540(14) 12_444 2_544
Si1 Y1 Tb2 89.072(15) 2_545 2_544
Y2 Y1 Tb2 0.0 2_544 2_544
O2 Y1 Y2 38.20(3) . 19_556
O1 Y1 Y2 86.74(4) 24_556 19_556
O1 Y1 Y2 38.43(4) 2_545 19_556
S1 Y1 Y2 105.432(13) 11_545 19_556
S1 Y1 Y2 159.286(8) 27_455 19_556
S2 Y1 Y2 114.526(6) . 19_556
Si1 Y1 Y2 89.072(15) 12_444 19_556
Si1 Y1 Y2 61.540(14) 2_545 19_556
Y2 Y1 Y2 65.255(6) 2_544 19_556
Tb2 Y1 Y2 65.255(6) 2_544 19_556
O2 Y1 Tb2 38.20(3) . 19_556
O1 Y1 Tb2 86.74(4) 24_556 19_556
O1 Y1 Tb2 38.43(4) 2_545 19_556
S1 Y1 Tb2 105.432(13) 11_545 19_556
S1 Y1 Tb2 159.286(8) 27_455 19_556
S2 Y1 Tb2 114.526(6) . 19_556
Si1 Y1 Tb2 89.072(15) 12_444 19_556
Si1 Y1 Tb2 61.540(14) 2_545 19_556
Y2 Y1 Tb2 65.255(6) 2_544 19_556
Tb2 Y1 Tb2 65.255(6) 2_544 19_556
Y2 Y1 Tb2 0.000(1) 19_556 19_556
O1 Y2 O1 146.82(8) 28_556 22_566
O1 Y2 O2 73.81(7) 28_556 19_566
O1 Y2 O2 97.36(6) 22_566 19_566
O1 Y2 O2 97.36(6) 28_556 4
O1 Y2 O2 73.81(7) 22_566 4
O2 Y2 O2 149.40(9) 19_566 4
O1 Y2 O1 127.49(5) 28_556 19_566
O1 Y2 O1 69.28(6) 22_566 19_566
O2 Y2 O1 61.79(6) 19_566 19_566
O2 Y2 O1 135.09(6) 4 19_566
O1 Y2 O1 69.28(6) 28_556 32_556
O1 Y2 O1 127.49(5) 22_566 32_556
O2 Y2 O1 135.09(6) 19_566 32_556
O2 Y2 O1 61.79(6) 4 32_556
O1 Y2 O1 127.01(7) 19_566 32_556
O1 Y2 S3 73.41(4) 28_556 17_566
O1 Y2 S3 73.41(4) 22_566 17_566
O2 Y2 S3 74.70(5) 19_566 17_566
O2 Y2 S3 74.70(5) 4 17_566
O1 Y2 S3 116.50(4) 19_566 17_566
O1 Y2 S3 116.50(4) 32_556 17_566
O1 Y2 S1 139.77(4) 28_556 19_566
O1 Y2 S1 70.28(4) 22_566 19_566
O2 Y2 S1 129.47(5) 19_566 19_566
O2 Y2 S1 76.01(5) 4 19_566
O1 Y2 S1 68.17(4) 19_566 19_566
O1 Y2 S1 72.91(4) 32_556 19_566
S3 Y2 S1 138.264(5) 17_566 19_566
O1 Y2 S1 70.28(4) 28_556 28_556
O1 Y2 S1 139.77(4) 22_566 28_556
O2 Y2 S1 76.01(5) 19_566 28_556
O2 Y2 S1 129.47(5) 4 28_556
O1 Y2 S1 72.91(4) 19_566 28_556
O1 Y2 S1 68.17(4) 32_556 28_556
S3 Y2 S1 138.264(5) 17_566 28_556
S1 Y2 S1 83.471(9) 19_566 28_556
O1 Y2 Si1 101.97(4) 28_556 19_566
O1 Y2 Si1 80.73(4) 22_566 19_566
O2 Y2 Si1 30.91(5) 19_566 19_566
O2 Y2 Si1 154.25(6) 4 19_566
O1 Y2 Si1 31.00(4) 19_566 19_566
O1 Y2 Si1 141.72(4) 32_556 19_566
S3 Y2 Si1 94.645(11) 17_566 19_566
S1 Y2 Si1 99.113(15) 19_566 19_566
S1 Y2 Si1 73.784(16) 28_556 19_566
O1 Y2 Si1 80.73(4) 28_556 4
O1 Y2 Si1 101.97(4) 22_566 4
O2 Y2 Si1 154.25(6) 19_566 4
O2 Y2 Si1 30.91(5) 4 4
O1 Y2 Si1 141.72(4) 19_566 4
O1 Y2 Si1 31.00(4) 32_556 4
S3 Y2 Si1 94.645(11) 17_566 4
S1 Y2 Si1 73.784(16) 19_566 4
S1 Y2 Si1 99.113(15) 28_556 4
Si1 Y2 Si1 170.71(2) 19_566 4
O1 Y2 Y1 39.73(4) 28_556 19_566
O1 Y2 Y1 131.92(4) 22_566 19_566
O2 Y2 Y1 36.31(5) 19_566 19_566
O2 Y2 Y1 135.43(5) 4 19_566
O1 Y2 Y1 89.03(3) 19_566 19_566
O1 Y2 Y1 100.07(3) 32_556 19_566
S3 Y2 Y1 79.809(4) 17_566 19_566
S1 Y2 Y1 141.011(6) 19_566 19_566
S1 Y2 Y1 59.122(3) 28_556 19_566
Si1 Y2 Y1 62.283(15) 19_566 19_566
Si1 Y2 Y1 119.588(16) 4 19_566
Tb1 S1 Y1 0.000(5) 27 27
Tb1 S1 Y1 103.27(3) 27 11_544
Y1 S1 Y1 103.27(3) 27 11_544
Tb1 S1 Tb1 103.27(3) 27 11_544
Y1 S1 Tb1 103.27(3) 27 11_544
Y1 S1 Tb1 0.000(5) 11_544 11_544
Tb1 S1 Tb2 154.708(10) 27 18_566
Y1 S1 Tb2 154.708(10) 27 18_566
Y1 S1 Tb2 90.666(4) 11_544 18_566
Tb1 S1 Tb2 90.666(4) 11_544 18_566
Tb1 S1 Y2 154.708(10) 27 18_566
Y1 S1 Y2 154.708(10) 27 18_566
Y1 S1 Y2 90.666(4) 11_544 18_566
Tb1 S1 Y2 90.666(4) 11_544 18_566
Tb2 S1 Y2 0.000(9) 18_566 18_566
Tb1 S1 Tb2 90.666(4) 27 19_556
Y1 S1 Tb2 90.666(4) 27 19_556
Y1 S1 Tb2 154.708(10) 11_544 19_556
Tb1 S1 Tb2 154.708(10) 11_544 19_556
Tb2 S1 Tb2 84.92(2) 18_566 19_556
Y2 S1 Tb2 84.92(2) 18_566 19_556
Tb1 S1 Y2 90.666(4) 27 19_556
Y1 S1 Y2 90.666(4) 27 19_556
Y1 S1 Y2 154.708(10) 11_544 19_556
Tb1 S1 Y2 154.708(10) 11_544 19_556
Tb2 S1 Y2 84.92(2) 18_566 19_556
Y2 S1 Y2 84.92(2) 18_566 19_556
Tb2 S1 Y2 0.000(9) 19_556 19_556
Tb1 S2 Y1 0.000(1) 18_566 18_566
Tb1 S2 Y1 91.549(1) 18_566 .
Y1 S2 Y1 91.549(1) 18_566 .
Tb1 S2 Tb1 161.072(8) 18_566 28_556
Y1 S2 Tb1 161.072(8) 18_566 28_556
Y1 S2 Tb1 91.549(1) . 28_556
Tb1 S2 Y1 161.072(8) 18_566 28_556
Y1 S2 Y1 161.072(8) 18_566 28_556
Y1 S2 Y1 91.549(1) . 28_556
Tb1 S2 Y1 0.000(8) 28_556 28_556
Tb1 S2 Y1 91.549(1) 18_566 3
Y1 S2 Y1 91.549(1) 18_566 3
Y1 S2 Y1 161.072(8) . 3
Tb1 S2 Y1 91.549(1) 28_556 3
Y1 S2 Y1 91.549(1) 28_556 3
Tb1 S2 Tb1 91.549(1) 18_566 3
Y1 S2 Tb1 91.549(1) 18_566 3
Y1 S2 Tb1 161.072(8) . 3
Tb1 S2 Tb1 91.549(1) 28_556 3
Y1 S2 Tb1 91.549(1) 28_556 3
Y1 S2 Tb1 0.000(8) 3 3
Tb2 S3 Y2 180.0 19_566 17_566
Tb2 S3 Tb2 180.0 19_566 17_566
Y2 S3 Tb2 0.000(4) 17_566 17_566
Tb2 S3 Y2 0.000(4) 19_566 19_566
Y2 S3 Y2 180.0 17_566 19_566
Tb2 S3 Y2 180.0 17_566 19_566
Tb2 S3 Tb2 90.0 19_566 12_453
Y2 S3 Tb2 90.0 17_566 12_453
Tb2 S3 Tb2 90.0 17_566 12_453
Y2 S3 Tb2 90.0 19_566 12_453
Tb2 S3 Y2 90.0 19_566 12_453
Y2 S3 Y2 90.0 17_566 12_453
Tb2 S3 Y2 90.0 17_566 12_453
Y2 S3 Y2 90.0 19_566 12_453
Tb2 S3 Y2 0.000(4) 12_453 12_453
Tb2 S3 Tb2 90.0 19_566 2_554
Y2 S3 Tb2 90.0 17_566 2_554
Tb2 S3 Tb2 90.0 17_566 2_554
Y2 S3 Tb2 90.0 19_566 2_554
Tb2 S3 Tb2 180.0 12_453 2_554
Y2 S3 Tb2 180.0 12_453 2_554
Tb2 S3 Y2 90.0 19_566 2_554
Y2 S3 Y2 90.0 17_566 2_554
Tb2 S3 Y2 90.0 17_566 2_554
Y2 S3 Y2 90.0 19_566 2_554
Tb2 S3 Y2 180.0 12_453 2_554
Y2 S3 Y2 180.0 12_453 2_554
Tb2 S3 Y2 0.000(4) 2_554 2_554
O1 Si1 O1 123.10(12) 21 .
O1 Si1 O3 107.72(8) 21 .
O1 Si1 O3 107.72(8) . .
O1 Si1 O2 102.22(7) 21 .
O1 Si1 O2 102.22(7) . .
O3 Si1 O2 113.90(14) . .
O1 Si1 Tb2 53.75(6) 21 2_544
O1 Si1 Tb2 122.50(7) . 2_544
O3 Si1 Tb2 128.64(6) . 2_544
O2 Si1 Tb2 48.71(4) . 2_544
O1 Si1 Y2 53.75(6) 21 2_544
O1 Si1 Y2 122.50(7) . 2_544
O3 Si1 Y2 128.64(6) . 2_544
O2 Si1 Y2 48.71(4) . 2_544
Tb2 Si1 Y2 0.000(1) 2_544 2_544
O1 Si1 Tb2 122.50(7) 21 19_556
O1 Si1 Tb2 53.75(6) . 19_556
O3 Si1 Tb2 128.64(6) . 19_556
O2 Si1 Tb2 48.71(4) . 19_556
Tb2 Si1 Tb2 79.86(2) 2_544 19_556
Y2 Si1 Tb2 79.86(2) 2_544 19_556
O1 Si1 Y2 122.50(7) 21 19_556
O1 Si1 Y2 53.75(6) . 19_556
O3 Si1 Y2 128.64(6) . 19_556
O2 Si1 Y2 48.71(4) . 19_556
Tb2 Si1 Y2 79.86(2) 2_544 19_556
Y2 Si1 Y2 79.86(2) 2_544 19_556
Tb2 Si1 Y2 0.000(3) 19_556 19_556
O1 Si1 Tb1 146.55(7) 21 4_554
O1 Si1 Tb1 40.93(6) . 4_554
O3 Si1 Tb1 67.96(3) . 4_554
O2 Si1 Tb1 109.80(3) . 4_554
Tb2 Si1 Tb1 154.90(2) 2_544 4_554
Y2 Si1 Tb1 154.90(2) 2_544 4_554
Tb2 Si1 Tb1 75.224(5) 19_556 4_554
Y2 Si1 Tb1 75.224(5) 19_556 4_554
O1 Si1 Y1 146.55(7) 21 4_554
O1 Si1 Y1 40.93(6) . 4_554
O3 Si1 Y1 67.96(3) . 4_554
O2 Si1 Y1 109.80(3) . 4_554
Tb2 Si1 Y1 154.90(2) 2_544 4_554
Y2 Si1 Y1 154.90(2) 2_544 4_554
Tb2 Si1 Y1 75.224(5) 19_556 4_554
Y2 Si1 Y1 75.224(5) 19_556 4_554
Tb1 Si1 Y1 0.000(7) 4_554 4_554
O1 Si1 Y1 40.93(6) 21 10_444
O1 Si1 Y1 146.55(7) . 10_444
O3 Si1 Y1 67.96(3) . 10_444
O2 Si1 Y1 109.80(3) . 10_444
Tb2 Si1 Y1 75.224(5) 2_544 10_444
Y2 Si1 Y1 75.224(5) 2_544 10_444
Tb2 Si1 Y1 154.90(2) 19_556 10_444
Y2 Si1 Y1 154.90(2) 19_556 10_444
Tb1 Si1 Y1 129.41(3) 4_554 10_444
Y1 Si1 Y1 129.41(3) 4_554 10_444
O1 Si1 Tb1 40.93(6) 21 10_444
O1 Si1 Tb1 146.55(7) . 10_444
O3 Si1 Tb1 67.96(3) . 10_444
O2 Si1 Tb1 109.80(3) . 10_444
Tb2 Si1 Tb1 75.224(5) 2_544 10_444
Y2 Si1 Tb1 75.224(5) 2_544 10_444
Tb2 Si1 Tb1 154.90(2) 19_556 10_444
Y2 Si1 Tb1 154.90(2) 19_556 10_444
Tb1 Si1 Tb1 129.41(3) 4_554 10_444
Y1 Si1 Tb1 129.41(3) 4_554 10_444
Y1 Si1 Tb1 0.000(3) 10_444 10_444
Si1 O1 Tb2 132.68(9) . 18_566
Si1 O1 Y2 132.68(9) . 18_566
Tb2 O1 Y2 0.000(7) 18_566 18_566
Si1 O1 Y1 113.23(8) . 4_554
Tb2 O1 Y1 101.84(6) 18_566 4_554
Y2 O1 Y1 101.84(6) 18_566 4_554
Si1 O1 Tb1 113.23(8) . 4_554
Tb2 O1 Tb1 101.84(6) 18_566 4_554
Y2 O1 Tb1 101.84(6) 18_566 4_554
Y1 O1 Tb1 0.000(8) 4_554 4_554
Si1 O1 Tb2 95.26(7) . 19_556
Tb2 O1 Tb2 103.85(6) 18_566 19_556
Y2 O1 Tb2 103.85(6) 18_566 19_556
Y1 O1 Tb2 107.21(6) 4_554 19_556
Tb1 O1 Tb2 107.21(6) 4_554 19_556
Si1 O1 Y2 95.26(7) . 19_556
Tb2 O1 Y2 103.85(6) 18_566 19_556
Y2 O1 Y2 103.85(6) 18_566 19_556
Y1 O1 Y2 107.21(6) 4_554 19_556
Tb1 O1 Y2 107.21(6) 4_554 19_556
Tb2 O1 Y2 0.000(3) 19_556 19_556
Si1 O2 Y1 131.07(13) . .
Si1 O2 Tb2 100.38(7) . 2_544
Y1 O2 Tb2 105.49(6) . 2_544
Si1 O2 Y2 100.38(7) . 2_544
Y1 O2 Y2 105.49(6) . 2_544
Tb2 O2 Y2 0.000(2) 2_544 2_544
Si1 O2 Tb2 100.38(7) . 19_556
Y1 O2 Tb2 105.49(6) . 19_556
Tb2 O2 Tb2 114.34(9) 2_544 19_556
Y2 O2 Tb2 114.34(9) 2_544 19_556
Si1 O2 Y2 100.38(7) . 19_556
Y1 O2 Y2 105.49(6) . 19_556
Tb2 O2 Y2 114.34(9) 2_544 19_556
Y2 O2 Y2 114.34(9) 2_544 19_556
Tb2 O2 Y2 0.000(2) 19_556 19_556
Si1 O3 Si1 127.9(2) . 3

loop_
_geom_bond_atom_site_label_1
_geom_bond_atom_site_label_2
_geom_bond_distance
_geom_bond_site_symmetry_2
Y1 O2 2.292(2) .
Y1 O1 2.4359(16) 24_556
Y1 O1 2.4359(16) 2_545
Y1 S1 2.7672(5) 11_545
Y1 S1 2.7672(5) 27_455
Y1 S2 2.7887(2) .
Y1 Si1 3.4166(4) 12_444
Y1 Si1 3.4166(4) 2_545
Y1 Y2 3.73004(18) 2_544
Y1 Tb2 3.73004(18) 2_544
Y1 Y2 3.73004(18) 19_556
Y1 Tb2 3.73004(18) 19_556
Y2 O1 2.3687(15) 28_556
Y2 O1 2.3687(15) 22_566
Y2 O2 2.3934(12) 19_566
Y2 O2 2.3934(12) 4
Y2 O1 2.5373(16) 19_566
Y2 O1 2.5373(16) 32_556
Y2 S3 2.8442(2) 17_566
Y2 S1 2.8615(6) 19_566
Y2 S1 2.8615(6) 28_556
Y2 Si1 3.1332(7) 19_566
Y2 Si1 3.1332(7) 4
Y2 Y1 3.73004(18) 19_566
S1 Tb1 2.7672(5) 27
S1 Y1 2.7672(5) 27
S1 Y1 2.7672(5) 11_544
S1 Tb1 2.7672(5) 11_544
S1 Tb2 2.8615(6) 18_566
S1 Y2 2.8615(6) 18_566
S1 Tb2 2.8615(6) 19_556
S1 Y2 2.8615(6) 19_556
S2 Tb1 2.7887(2) 18_566
S2 Y1 2.7887(2) 18_566
S2 Tb1 2.7887(2) 28_556
S2 Y1 2.7887(2) 28_556
S2 Y1 2.7887(2) 3
S2 Tb1 2.7887(2) 3
S3 Tb2 2.8442(2) 19_566
S3 Y2 2.8442(2) 17_566
S3 Tb2 2.8442(2) 17_566
S3 Y2 2.8442(2) 19_566
S3 Tb2 2.8442(2) 12_453
S3 Y2 2.8442(2) 12_453
S3 Tb2 2.8442(2) 2_554
S3 Y2 2.8442(2) 2_554
Si1 O1 1.6203(16) 21
Si1 O1 1.6203(16) .
Si1 O3 1.6232(16) .
Si1 O2 1.636(2) .
Si1 Tb2 3.1332(7) 2_544
Si1 Y2 3.1332(7) 2_544
Si1 Tb2 3.1332(7) 19_556
Si1 Y2 3.1332(7) 19_556
Si1 Tb1 3.4166(4) 4_554
Si1 Y1 3.4166(4) 4_554
Si1 Y1 3.4166(4) 10_444
Si1 Tb1 3.4166(4) 10_444
O1 Tb2 2.3687(15) 18_566
O1 Y2 2.3687(15) 18_566
O1 Y1 2.4359(16) 4_554
O1 Tb1 2.4359(16) 4_554
O1 Tb2 2.5373(16) 19_556
O1 Y2 2.5373(16) 19_556
O2 Tb2 2.3934(12) 2_544
O2 Y2 2.3934(12) 2_544
O2 Tb2 2.3934(12) 19_556
O2 Y2 2.3934(12) 19_556
O3 Si1 1.6232(16) 3
